data_7715162
loop_
_publ_author_name
'Koptseva, Tatyana S.'
'Skatova, Alexandra A.'
'Moskalev, Mikhail V.'
'Rumyantcev, Roman V.'
'Fedushkin, Igor L.'

_publ_section_title
;
 Diversity of transformation of heteroallenes on acenaphthene-1,2-diimine
 aluminum oxide.
;
_journal_issue 10
_journal_name_full 'Dalton transactions (Cambridge, England : 2003)'
_journal_page_first 4643
_journal_page_last 4651
_journal_paper_doi 10.1039/d3dt04333a
_journal_volume 53
_journal_year 2024
_chemical_formula_moiety 'C84 H88 Al2 B2 N4 O7'
_chemical_formula_sum 'C84 H88 Al2 B2 N4 O7'
_chemical_formula_weight 1341.16
_space_group_crystal_system monoclinic
_space_group_IT_number 14
_space_group_name_Hall '-P 2yn'
_space_group_name_H-M_alt 'P 1 21/n 1'
_atom_sites_solution_hydrogens geom
_atom_sites_solution_primary dual
_atom_sites_solution_secondary difmap
_audit_creation_method SHELXL-2018/3
_audit_update_record
;
2023-11-28 deposited with the CCDC.	2024-02-12 downloaded from the CCDC.
;
_cell_angle_alpha 90
_cell_angle_beta 92.077(7)
_cell_angle_gamma 90
_cell_formula_units_Z 2
_cell_length_a 12.8530(12)
_cell_length_b 22.1044(18)
_cell_length_c 13.1216(10)
_cell_measurement_reflns_used 2504
_cell_measurement_temperature 100(2)
_cell_measurement_theta_max 24.224
_cell_measurement_theta_min 2.342
_cell_volume 3725.5(5)
_computing_cell_refinement 'CrysAlisPro 1.171.42.76a (Rigaku OD, 2022)'
_computing_data_collection 'CrysAlisPro 1.171.42.76a (Rigaku OD, 2022)'
_computing_data_reduction 'CrysAlisPro 1.171.42.76a (Rigaku OD, 2022)'
_computing_molecular_graphics 'Mercury 2022.3.0'
_computing_publication_material 'Mercury 2022.3.0'
_computing_structure_refinement SHELXL-2018/3
_computing_structure_solution SHELXT-2018/2
_diffrn_ambient_temperature 100(2)
_diffrn_measured_fraction_theta_full 0.999
_diffrn_measured_fraction_theta_max 0.999
_diffrn_measurement_device_type 'Rigaku OD Xcalibur E (CCD)'
_diffrn_measurement_method '\w scans'
_diffrn_radiation_type MoK\a
_diffrn_radiation_wavelength 0.71073
_diffrn_reflns_av_R_equivalents 0.0972
_diffrn_reflns_av_unetI/netI 0.0543
_diffrn_reflns_Laue_measured_fraction_full 0.999
_diffrn_reflns_Laue_measured_fraction_max 0.999
_diffrn_reflns_limit_h_max 15
_diffrn_reflns_limit_h_min -15
_diffrn_reflns_limit_k_max 27
_diffrn_reflns_limit_k_min -27
_diffrn_reflns_limit_l_max 16
_diffrn_reflns_limit_l_min -16
_diffrn_reflns_number 84321
_diffrn_reflns_point_group_measured_fraction_full 0.999
_diffrn_reflns_point_group_measured_fraction_max 0.999
_diffrn_reflns_theta_full 25.242
_diffrn_reflns_theta_max 26.022
_diffrn_reflns_theta_min 2.179
_diffrn_source 'fine-focus sealed tube'
_exptl_absorpt_coefficient_mu 0.097
_exptl_absorpt_correction_T_max 0.991
_exptl_absorpt_correction_T_min 0.950
_exptl_absorpt_correction_type analytical
_exptl_absorpt_process_details
;
CAP 42.76a. Analytical numeric absorption correction using a multifaceted
crystal model based on expressions derived by R.C. Clark & J.S. Reid.
Empirical absorption correction using spherical harmonics, implemented
in SCALE3 ABSPACK scaling algorithm.
;
_exptl_crystal_colour black
_exptl_crystal_density_diffrn 1.196
_exptl_crystal_description prism
_exptl_crystal_F_000 1424
_exptl_crystal_size_max 0.600
_exptl_crystal_size_mid 0.230
_exptl_crystal_size_min 0.100
_refine_diff_density_max 0.848
_refine_diff_density_min -0.544
_refine_diff_density_rms 0.054
_refine_ls_extinction_method none
_refine_ls_goodness_of_fit_ref 1.015
_refine_ls_hydrogen_treatment constr
_refine_ls_matrix_type full
_refine_ls_number_parameters 460
_refine_ls_number_reflns 7335
_refine_ls_number_restraints 253
_refine_ls_restrained_S_all 1.041
_refine_ls_R_factor_all 0.1044
_refine_ls_R_factor_gt 0.0605
_refine_ls_shift/su_max 0.001
_refine_ls_shift/su_mean 0.000
_refine_ls_structure_factor_coef Fsqd
_refine_ls_weighting_details 'w=1/[\s^2^(Fo^2^)+(0.0536P)^2^+4.1638P] where P=(Fo^2^+2Fc^2^)/3'
_refine_ls_weighting_scheme calc
_refine_ls_wR_factor_gt 0.1284
_refine_ls_wR_factor_ref 0.1512
_reflns_Friedel_coverage 0.000
_reflns_number_gt 4872
_reflns_number_total 7335
_reflns_threshold_expression 'I > 2\s(I)'
_cod_data_source_file d3dt04333a2.cif
_cod_data_source_block albianbcat
_cod_depositor_comments 'Adding full bibliography for 7715158--7715163.cif.'
_cod_original_sg_symbol_H-M 'P 21/n'
_cod_database_code 7715162
_shelx_shelxl_version_number 2018/3
_shelx_space_group_comment
;
The symmetry employed for this shelxl refinement is uniquely defined
by the following loop, which should always be used as a source of
symmetry information in preference to the above space-group names.
They are only intended as comments.
;
_shelx_estimated_absorpt_t_min 0.944
_shelx_estimated_absorpt_t_max 0.990

loop_
_space_group_symop_operation_xyz
'x, y, z'
'-x+1/2, y+1/2, -z+1/2'
'-x, -y, -z'
'x-1/2, -y-1/2, z-1/2'

loop_
_atom_site_label
_atom_site_type_symbol
_atom_site_fract_x
_atom_site_fract_y
_atom_site_fract_z
_atom_site_U_iso_or_equiv
_atom_site_adp_type
_atom_site_occupancy
_atom_site_site_symmetry_order
_atom_site_calc_flag
_atom_site_refinement_flags_posn
_atom_site_refinement_flags_adp
_atom_site_refinement_flags_occupancy
_atom_site_disorder_assembly
_atom_site_disorder_group
Al1 Al 0.46468(6) 0.44405(3) 0.57800(5) 0.01796(18) Uani 1 1 d . . . . .
O1 O 0.500000 0.500000 0.500000 0.0219(5) Uani 1 2 d S . P . .
O2 O 0.55560(13) 0.42723(8) 0.67454(13) 0.0255(4) Uani 1 1 d D . . . .
N1 N 0.33008(15) 0.44866(9) 0.63660(15) 0.0185(4) Uani 1 1 d . . . . .
N2 N 0.41956(16) 0.36930(9) 0.51703(15) 0.0205(5) Uani 1 1 d . . . . .
C1 C 0.27352(19) 0.40048(11) 0.60704(18) 0.0211(5) Uani 1 1 d . . . . .
C2 C 0.3218(2) 0.35762(11) 0.54267(18) 0.0224(6) Uani 1 1 d . . . . .
C3 C 0.2477(2) 0.30895(12) 0.51941(19) 0.0282(6) Uani 1 1 d . . . . .
C4 C 0.1565(2) 0.32497(12) 0.5703(2) 0.0293(6) Uani 1 1 d . . . . .
C5 C 0.1677(2) 0.37980(12) 0.6255(2) 0.0262(6) Uani 1 1 d . . . . .
C6 C 0.0852(2) 0.40055(13) 0.6785(2) 0.0331(7) Uani 1 1 d . . . . .
H6A H 0.090425 0.436929 0.716939 0.040 Uiso 1 1 calc R U . . .
C7 C -0.0083(2) 0.36637(14) 0.6747(3) 0.0430(8) Uani 1 1 d . . . . .
H7A H -0.065827 0.380683 0.711220 0.052 Uiso 1 1 calc R U . . .
C8 C -0.0189(2) 0.31390(15) 0.6210(3) 0.0442(8) Uani 1 1 d . . . . .
H8A H -0.083157 0.292626 0.620434 0.053 Uiso 1 1 calc R U . . .
C9 C 0.0650(2) 0.29085(13) 0.5659(2) 0.0365(7) Uani 1 1 d . . . . .
C10 C 0.0679(3) 0.23692(15) 0.5081(2) 0.0468(9) Uani 1 1 d . . . . .
H10A H 0.007914 0.211882 0.502525 0.056 Uiso 1 1 calc R U . . .
C11 C 0.1560(3) 0.22045(14) 0.4601(2) 0.0472(9) Uani 1 1 d . . . . .
H11A H 0.155905 0.183586 0.422926 0.057 Uiso 1 1 calc R U . . .
C12 C 0.2478(3) 0.25611(13) 0.4636(2) 0.0391(8) Uani 1 1 d . . . . .
H12A H 0.307631 0.243944 0.428451 0.047 Uiso 1 1 calc R U . . .
C13 C 0.29147(19) 0.49140(11) 0.70900(19) 0.0218(5) Uani 1 1 d . . . . .
C14 C 0.3039(2) 0.47962(12) 0.81365(19) 0.0254(6) Uani 1 1 d . . . . .
C15 C 0.2736(2) 0.52424(14) 0.8816(2) 0.0356(7) Uani 1 1 d . . . . .
H15A H 0.281338 0.517272 0.952896 0.043 Uiso 1 1 calc R U . . .
C16 C 0.2328(3) 0.57819(14) 0.8467(3) 0.0437(8) Uani 1 1 d . . . . .
H16A H 0.213863 0.608438 0.893998 0.052 Uiso 1 1 calc R U . . .
C17 C 0.2191(3) 0.58871(15) 0.7435(3) 0.0464(8) Uani 1 1 d . . . . .
H17A H 0.189594 0.625932 0.720714 0.056 Uiso 1 1 calc R U . . .
C18 C 0.2478(2) 0.54586(13) 0.6721(2) 0.0332(7) Uani 1 1 d . . . . .
C19 C 0.3499(2) 0.42100(12) 0.8549(2) 0.0328(7) Uani 1 1 d . . . . .
H19A H 0.367935 0.395189 0.795483 0.039 Uiso 1 1 calc R U . . .
C20 C 0.4487(2) 0.43168(13) 0.9189(2) 0.0365(7) Uani 1 1 d . . . . .
H20A H 0.499132 0.453466 0.878420 0.055 Uiso 1 1 calc R U . . .
H20B H 0.478224 0.392716 0.940787 0.055 Uiso 1 1 calc R U . . .
H20C H 0.432515 0.455768 0.979046 0.055 Uiso 1 1 calc R U . . .
C21 C 0.2703(3) 0.38649(17) 0.9169(3) 0.0590(11) Uani 1 1 d . . . . .
H21A H 0.206242 0.380677 0.875301 0.089 Uiso 1 1 calc R U . . .
H21B H 0.254865 0.409724 0.978097 0.089 Uiso 1 1 calc R U . . .
H21C H 0.299082 0.346988 0.936862 0.089 Uiso 1 1 calc R U . . .
C22 C 0.2303(3) 0.55696(14) 0.5585(2) 0.0446(8) Uani 1 1 d . . . . .
H22A H 0.280914 0.530884 0.522497 0.053 Uiso 1 1 calc R U . . .
C23 C 0.2487(2) 0.62050(16) 0.5257(3) 0.0472(8) Uani 1 1 d . . . . .
H23A H 0.242840 0.622967 0.451125 0.071 Uiso 1 1 calc R U . . .
H23B H 0.318547 0.633256 0.549114 0.071 Uiso 1 1 calc R U . . .
H23C H 0.196714 0.647077 0.555253 0.071 Uiso 1 1 calc R U . . .
C24 C 0.1232(4) 0.53729(19) 0.5236(3) 0.0818(14) Uani 1 1 d . U . . .
H24A H 0.113689 0.544541 0.450192 0.123 Uiso 1 1 calc R U . . .
H24B H 0.071309 0.560411 0.560217 0.123 Uiso 1 1 calc R U . . .
H24C H 0.114681 0.494065 0.537655 0.123 Uiso 1 1 calc R U . . .
C25 C 0.4762(2) 0.32576(11) 0.45944(19) 0.0238(6) Uani 1 1 d . . . . .
C26 C 0.5269(2) 0.27803(12) 0.5107(2) 0.0305(6) Uani 1 1 d . . . . .
C27 C 0.5833(3) 0.23762(13) 0.4527(2) 0.0420(8) Uani 1 1 d . . . . .
H27A H 0.616738 0.204087 0.485139 0.050 Uiso 1 1 calc R U . . .
C28 C 0.5913(3) 0.24547(14) 0.3490(2) 0.0481(9) Uani 1 1 d . . . . .
H28A H 0.631800 0.218058 0.311286 0.058 Uiso 1 1 calc R U . . .
C29 C 0.5412(3) 0.29258(13) 0.3000(2) 0.0406(8) Uani 1 1 d . . . . .
H29A H 0.547643 0.297381 0.228588 0.049 Uiso 1 1 calc R U . . .
C30 C 0.4812(2) 0.33341(12) 0.3532(2) 0.0282(6) Uani 1 1 d . . . . .
C31 C 0.5236(3) 0.26923(13) 0.6256(2) 0.0377(7) Uani 1 1 d . . . . .
H31A H 0.489297 0.305595 0.654795 0.045 Uiso 1 1 calc R U . . .
C32 C 0.6313(3) 0.26474(18) 0.6737(3) 0.0576(10) Uani 1 1 d . . . . .
H32A H 0.670530 0.301461 0.658535 0.086 Uiso 1 1 calc R U . . .
H32B H 0.666889 0.229456 0.646201 0.086 Uiso 1 1 calc R U . . .
H32C H 0.626521 0.260395 0.747709 0.086 Uiso 1 1 calc R U . . .
C33 C 0.4592(4) 0.21371(18) 0.6530(3) 0.0739(13) Uani 1 1 d . . . . .
H33A H 0.456158 0.210472 0.727277 0.111 Uiso 1 1 calc R U . . .
H33B H 0.491673 0.177251 0.625901 0.111 Uiso 1 1 calc R U . . .
H33C H 0.388528 0.217858 0.623204 0.111 Uiso 1 1 calc R U . . .
C34 C 0.4195(2) 0.38210(12) 0.2968(2) 0.0306(6) Uani 1 1 d . . . . .
H34A H 0.397173 0.412683 0.347807 0.037 Uiso 1 1 calc R U . . .
C35 C 0.4818(3) 0.41438(14) 0.2176(2) 0.0420(8) Uani 1 1 d . . . . .
H35A H 0.546316 0.430117 0.249638 0.063 Uiso 1 1 calc R U . . .
H35B H 0.440727 0.447975 0.188562 0.063 Uiso 1 1 calc R U . . .
H35C H 0.498636 0.385953 0.163321 0.063 Uiso 1 1 calc R U . . .
C36 C 0.3220(3) 0.35489(16) 0.2453(3) 0.0557(10) Uani 1 1 d . . . . .
H36A H 0.278271 0.337066 0.297152 0.084 Uiso 1 1 calc R U . . .
H36B H 0.342074 0.323467 0.197197 0.084 Uiso 1 1 calc R U . . .
H36C H 0.282897 0.386672 0.208598 0.084 Uiso 1 1 calc R U . . .
B1 B 0.6463(4) 0.4371(3) 0.7202(6) 0.0234(13) Uani 0.695(2) 1 d D U P A 1
O3 O 0.6903(2) 0.40067(16) 0.7962(2) 0.0348(7) Uani 0.695(2) 1 d . U P A 1
O4 O 0.7111(3) 0.48521(15) 0.6975(3) 0.0321(7) Uani 0.695(2) 1 d . U P A 1
C37 C 0.78095(18) 0.42730(13) 0.8221(2) 0.0377(10) Uani 0.695(2) 1 d G U P A 1
C38 C 0.7947(2) 0.47896(13) 0.7638(2) 0.0347(9) Uani 0.695(2) 1 d G U P A 1
C39 C 0.8852(2) 0.51295(12) 0.7766(3) 0.0533(11) Uani 0.695(2) 1 d G U P A 1
H39A H 0.894657 0.548261 0.736727 0.064 Uiso 0.695(2) 1 calc R U P A 1
C40 C 0.96196(19) 0.49529(16) 0.8479(3) 0.0637(14) Uani 0.695(2) 1 d G U P A 1
H40A H 1.023813 0.518527 0.856676 0.076 Uiso 0.695(2) 1 calc R U P A 1
C41 C 0.9482(2) 0.44363(18) 0.9063(2) 0.0663(13) Uani 0.695(2) 1 d G U P A 1
H41A H 1.000614 0.431560 0.954965 0.080 Uiso 0.695(2) 1 calc R U P A 1
C42 C 0.8577(2) 0.40963(14) 0.8934(2) 0.0571(12) Uani 0.695(2) 1 d G U P A 1
H42A H 0.848258 0.374327 0.933306 0.069 Uiso 0.695(2) 1 calc R U P A 1
B1* B 0.6442(10) 0.4525(8) 0.7031(16) 0.0234(13) Uani 0.305(2) 1 d D U P A 2
O3* O 0.7009(5) 0.4395(4) 0.7988(5) 0.0348(7) Uani 0.305(2) 1 d . U P A 2
O4* O 0.7056(7) 0.4966(4) 0.6515(6) 0.0321(7) Uani 0.305(2) 1 d . U P A 2
C37* C 0.7900(5) 0.4721(3) 0.8000(5) 0.0377(10) Uani 0.305(2) 1 d G U P A 2
C38* C 0.7918(4) 0.5065(3) 0.7114(5) 0.0347(9) Uani 0.305(2) 1 d G U P A 2
C39* C 0.8750(5) 0.5451(3) 0.6953(5) 0.0533(11) Uani 0.305(2) 1 d G U P A 2
H39B H 0.876306 0.568656 0.634797 0.064 Uiso 0.305(2) 1 calc R U P A 2
C40* C 0.9564(5) 0.5493(4) 0.7677(6) 0.0637(14) Uani 0.305(2) 1 d G U P A 2
H40B H 1.013209 0.575635 0.756723 0.076 Uiso 0.305(2) 1 calc R U P A 2
C41* C 0.9545(5) 0.5148(4) 0.8563(5) 0.0663(13) Uani 0.305(2) 1 d G U P A 2
H41B H 1.010071 0.517642 0.905771 0.080 Uiso 0.305(2) 1 calc R U P A 2
C42* C 0.8713(6) 0.4762(4) 0.8724(5) 0.0571(12) Uani 0.305(2) 1 d G U P A 2
H42B H 0.870029 0.452669 0.932894 0.069 Uiso 0.305(2) 1 calc R U P A 2

loop_
_atom_site_aniso_label
_atom_site_aniso_U_11
_atom_site_aniso_U_22
_atom_site_aniso_U_33
_atom_site_aniso_U_23
_atom_site_aniso_U_13
_atom_site_aniso_U_12
Al1 0.0185(4) 0.0170(4) 0.0183(4) -0.0005(3) 0.0005(3) -0.0019(3)
O1 0.0233(13) 0.0198(12) 0.0227(13) 0.0012(10) 0.0024(10) -0.0017(10)
O2 0.0203(9) 0.0316(10) 0.0244(9) 0.0033(8) -0.0033(7) -0.0005(8)
N1 0.0188(10) 0.0188(10) 0.0179(10) 0.0005(8) 0.0001(8) -0.0013(9)
N2 0.0249(11) 0.0183(10) 0.0184(11) -0.0004(8) 0.0012(9) -0.0016(9)
C1 0.0226(13) 0.0222(13) 0.0183(12) 0.0071(10) -0.0025(10) -0.0025(11)
C2 0.0274(14) 0.0218(13) 0.0179(12) 0.0039(10) -0.0025(10) -0.0057(11)
C3 0.0383(16) 0.0256(14) 0.0201(13) 0.0032(11) -0.0061(12) -0.0138(12)
C4 0.0278(15) 0.0301(15) 0.0293(15) 0.0116(12) -0.0078(12) -0.0099(12)
C5 0.0217(14) 0.0251(14) 0.0314(15) 0.0079(12) -0.0030(11) -0.0063(11)
C6 0.0223(14) 0.0311(15) 0.0460(18) 0.0143(13) 0.0019(13) 0.0000(12)
C7 0.0226(15) 0.0401(18) 0.067(2) 0.0245(17) 0.0041(14) 0.0012(14)
C8 0.0226(16) 0.0430(19) 0.066(2) 0.0299(17) -0.0102(15) -0.0108(14)
C9 0.0335(17) 0.0365(17) 0.0385(17) 0.0166(14) -0.0129(13) -0.0159(13)
C10 0.056(2) 0.0451(19) 0.0378(18) 0.0120(15) -0.0147(16) -0.0339(17)
C11 0.076(3) 0.0358(18) 0.0289(16) -0.0016(14) -0.0049(16) -0.0331(17)
C12 0.060(2) 0.0327(16) 0.0248(15) -0.0009(13) 0.0010(14) -0.0216(15)
C13 0.0172(13) 0.0237(13) 0.0247(13) -0.0024(11) 0.0039(10) -0.0016(10)
C14 0.0277(14) 0.0261(14) 0.0228(13) -0.0012(11) 0.0047(11) -0.0067(11)
C15 0.0409(18) 0.0419(17) 0.0247(15) -0.0059(13) 0.0108(13) -0.0073(14)
C16 0.047(2) 0.0388(18) 0.0463(19) -0.0157(15) 0.0127(15) 0.0102(15)
C17 0.053(2) 0.0389(18) 0.047(2) -0.0073(15) 0.0007(16) 0.0241(16)
C18 0.0312(15) 0.0328(16) 0.0358(16) -0.0025(13) 0.0013(12) 0.0091(13)
C19 0.0489(19) 0.0277(15) 0.0215(14) 0.0028(12) -0.0016(13) -0.0072(13)
C20 0.0470(19) 0.0323(16) 0.0301(16) 0.0060(13) -0.0005(13) -0.0038(14)
C21 0.063(2) 0.057(2) 0.056(2) 0.0301(18) -0.0144(18) -0.0287(19)
C22 0.063(2) 0.0367(17) 0.0334(17) 0.0035(14) -0.0083(15) 0.0198(16)
C23 0.0301(17) 0.066(2) 0.0455(19) 0.0122(17) -0.0007(14) -0.0039(16)
C24 0.104(3) 0.068(2) 0.070(2) 0.034(2) -0.040(2) -0.038(2)
C25 0.0317(15) 0.0157(12) 0.0240(13) -0.0036(10) 0.0027(11) -0.0020(11)
C26 0.0435(18) 0.0206(14) 0.0276(15) -0.0001(11) 0.0042(13) 0.0015(12)
C27 0.068(2) 0.0223(15) 0.0362(17) 0.0003(13) 0.0035(15) 0.0155(15)
C28 0.076(3) 0.0312(17) 0.0380(18) -0.0099(14) 0.0122(17) 0.0171(16)
C29 0.066(2) 0.0323(16) 0.0235(15) -0.0088(13) 0.0051(14) 0.0064(15)
C30 0.0398(16) 0.0231(13) 0.0217(14) -0.0028(11) 0.0027(12) -0.0017(12)
C31 0.056(2) 0.0288(16) 0.0288(16) 0.0063(13) 0.0034(14) 0.0103(14)
C32 0.067(3) 0.071(3) 0.0345(18) 0.0088(17) -0.0034(17) 0.019(2)
C33 0.109(4) 0.062(3) 0.051(2) 0.028(2) 0.005(2) -0.018(2)
C34 0.0434(17) 0.0273(15) 0.0210(14) -0.0020(11) -0.0003(12) -0.0023(13)
C35 0.049(2) 0.0374(17) 0.0394(18) 0.0095(14) 0.0013(15) -0.0063(15)
C36 0.052(2) 0.052(2) 0.062(2) 0.0228(18) -0.0165(18) -0.0256(18)
B1 0.0219(15) 0.032(4) 0.017(3) 0.002(2) 0.0005(14) 0.0042(19)
O3 0.0228(12) 0.0518(19) 0.0293(12) 0.0092(16) -0.0038(10) 0.0031(15)
O4 0.0234(12) 0.0335(16) 0.039(2) -0.0008(15) -0.0017(16) -0.0033(11)
C37 0.0244(17) 0.062(3) 0.0263(19) -0.0098(18) -0.0026(14) 0.0006(18)
C38 0.0204(16) 0.046(2) 0.038(2) -0.0147(17) 0.0020(16) -0.0008(15)
C39 0.032(2) 0.059(3) 0.070(3) -0.024(2) 0.0054(19) -0.0102(19)
C40 0.026(2) 0.091(3) 0.074(3) -0.048(2) -0.002(2) -0.007(2)
C41 0.027(2) 0.118(4) 0.053(3) -0.032(2) -0.0058(19) 0.003(2)
C42 0.033(2) 0.107(3) 0.031(2) -0.009(2) -0.0037(16) 0.010(2)
B1* 0.0219(15) 0.032(4) 0.017(3) 0.002(2) 0.0005(14) 0.0042(19)
O3* 0.0228(12) 0.0518(19) 0.0293(12) 0.0092(16) -0.0038(10) 0.0031(15)
O4* 0.0234(12) 0.0335(16) 0.039(2) -0.0008(15) -0.0017(16) -0.0033(11)
C37* 0.0244(17) 0.062(3) 0.0263(19) -0.0098(18) -0.0026(14) 0.0006(18)
C38* 0.0204(16) 0.046(2) 0.038(2) -0.0147(17) 0.0020(16) -0.0008(15)
C39* 0.032(2) 0.059(3) 0.070(3) -0.024(2) 0.0054(19) -0.0102(19)
C40* 0.026(2) 0.091(3) 0.074(3) -0.048(2) -0.002(2) -0.007(2)
C41* 0.027(2) 0.118(4) 0.053(3) -0.032(2) -0.0058(19) 0.003(2)
C42* 0.033(2) 0.107(3) 0.031(2) -0.009(2) -0.0037(16) 0.010(2)

loop_
_atom_type_symbol
_atom_type_description
_atom_type_scat_dispersion_real
_atom_type_scat_dispersion_imag
_atom_type_scat_source
C C 0.0033 0.0016 'International Tables Vol C Tables 4.2.6.8 and 6.1.1.4'
H H 0.0000 0.0000 'International Tables Vol C Tables 4.2.6.8 and 6.1.1.4'
N N 0.0061 0.0033 'International Tables Vol C Tables 4.2.6.8 and 6.1.1.4'
O O 0.0106 0.0060 'International Tables Vol C Tables 4.2.6.8 and 6.1.1.4'
B B 0.0013 0.0007 'International Tables Vol C Tables 4.2.6.8 and 6.1.1.4'
Al Al 0.0645 0.0514 'International Tables Vol C Tables 4.2.6.8 and 6.1.1.4'

loop_
_geom_angle_atom_site_label_1
_geom_angle_atom_site_label_2
_geom_angle_atom_site_label_3
_geom_angle
_geom_angle_site_symmetry_1
_geom_angle_site_symmetry_3
_geom_angle_publ_flag
O1 Al1 O2 114.45(7) . . ?
O1 Al1 N2 117.72(7) . . ?
O2 Al1 N2 107.82(9) . . ?
O1 Al1 N1 118.19(7) . . ?
O2 Al1 N1 108.18(9) . . ?
N2 Al1 N1 87.11(9) . . ?
Al1 O1 Al1 180.00(3) 3_666 . ?
B1 O2 Al1 149.8(3) . . ?
B1* O2 Al1 132.3(7) . . ?
C1 N1 C13 121.1(2) . . ?
C1 N1 Al1 109.22(16) . . ?
C13 N1 Al1 129.45(16) . . ?
C2 N2 C25 120.1(2) . . ?
C2 N2 Al1 109.52(16) . . ?
C25 N2 Al1 130.20(16) . . ?
N1 C1 C2 117.2(2) . . ?
N1 C1 C5 134.3(2) . . ?
C2 C1 C5 108.5(2) . . ?
N2 C2 C1 117.0(2) . . ?
N2 C2 C3 134.5(2) . . ?
C1 C2 C3 108.5(2) . . ?
C12 C3 C4 118.7(3) . . ?
C12 C3 C2 136.1(3) . . ?
C4 C3 C2 105.2(2) . . ?
C9 C4 C3 123.8(3) . . ?
C9 C4 C5 123.6(3) . . ?
C3 C4 C5 112.6(2) . . ?
C6 C5 C4 118.7(2) . . ?
C6 C5 C1 136.2(3) . . ?
C4 C5 C1 105.1(2) . . ?
C5 C6 C7 118.3(3) . . ?
C5 C6 H6A 120.8 . . ?
C7 C6 H6A 120.8 . . ?
C8 C7 C6 122.7(3) . . ?
C8 C7 H7A 118.6 . . ?
C6 C7 H7A 118.6 . . ?
C7 C8 C9 120.5(3) . . ?
C7 C8 H8A 119.8 . . ?
C9 C8 H8A 119.8 . . ?
C4 C9 C8 116.2(3) . . ?
C4 C9 C10 116.0(3) . . ?
C8 C9 C10 127.8(3) . . ?
C11 C10 C9 120.7(3) . . ?
C11 C10 H10A 119.6 . . ?
C9 C10 H10A 119.6 . . ?
C10 C11 C12 122.7(3) . . ?
C10 C11 H11A 118.7 . . ?
C12 C11 H11A 118.7 . . ?
C3 C12 C11 118.1(3) . . ?
C3 C12 H12A 120.9 . . ?
C11 C12 H12A 120.9 . . ?
C14 C13 C18 121.8(2) . . ?
C14 C13 N1 119.7(2) . . ?
C18 C13 N1 118.5(2) . . ?
C15 C14 C13 118.1(3) . . ?
C15 C14 C19 119.4(2) . . ?
C13 C14 C19 122.5(2) . . ?
C16 C15 C14 120.8(3) . . ?
C16 C15 H15A 119.6 . . ?
C14 C15 H15A 119.6 . . ?
C15 C16 C17 120.4(3) . . ?
C15 C16 H16A 119.8 . . ?
C17 C16 H16A 119.8 . . ?
C16 C17 C18 121.3(3) . . ?
C16 C17 H17A 119.4 . . ?
C18 C17 H17A 119.4 . . ?
C17 C18 C13 117.5(3) . . ?
C17 C18 C22 121.2(3) . . ?
C13 C18 C22 121.3(2) . . ?
C20 C19 C14 111.9(2) . . ?
C20 C19 C21 110.2(2) . . ?
C14 C19 C21 110.8(3) . . ?
C20 C19 H19A 107.9 . . ?
C14 C19 H19A 107.9 . . ?
C21 C19 H19A 107.9 . . ?
C19 C20 H20A 109.5 . . ?
C19 C20 H20B 109.5 . . ?
H20A C20 H20B 109.5 . . ?
C19 C20 H20C 109.5 . . ?
H20A C20 H20C 109.5 . . ?
H20B C20 H20C 109.5 . . ?
C19 C21 H21A 109.5 . . ?
C19 C21 H21B 109.5 . . ?
H21A C21 H21B 109.5 . . ?
C19 C21 H21C 109.5 . . ?
H21A C21 H21C 109.5 . . ?
H21B C21 H21C 109.5 . . ?
C23 C22 C24 109.8(3) . . ?
C23 C22 C18 114.6(3) . . ?
C24 C22 C18 110.7(3) . . ?
C23 C22 H22A 107.1 . . ?
C24 C22 H22A 107.1 . . ?
C18 C22 H22A 107.1 . . ?
C22 C23 H23A 109.5 . . ?
C22 C23 H23B 109.5 . . ?
H23A C23 H23B 109.5 . . ?
C22 C23 H23C 109.5 . . ?
H23A C23 H23C 109.5 . . ?
H23B C23 H23C 109.5 . . ?
C22 C24 H24A 109.5 . . ?
C22 C24 H24B 109.5 . . ?
H24A C24 H24B 109.5 . . ?
C22 C24 H24C 109.5 . . ?
H24A C24 H24C 109.5 . . ?
H24B C24 H24C 109.5 . . ?
C26 C25 C30 121.9(2) . . ?
C26 C25 N2 119.2(2) . . ?
C30 C25 N2 118.9(2) . . ?
C27 C26 C25 117.6(3) . . ?
C27 C26 C31 119.5(3) . . ?
C25 C26 C31 122.9(2) . . ?
C28 C27 C26 121.1(3) . . ?
C28 C27 H27A 119.4 . . ?
C26 C27 H27A 119.4 . . ?
C29 C28 C27 120.5(3) . . ?
C29 C28 H28A 119.8 . . ?
C27 C28 H28A 119.8 . . ?
C28 C29 C30 121.1(3) . . ?
C28 C29 H29A 119.4 . . ?
C30 C29 H29A 119.4 . . ?
C29 C30 C25 117.7(2) . . ?
C29 C30 C34 120.5(2) . . ?
C25 C30 C34 121.7(2) . . ?
C32 C31 C26 111.5(3) . . ?
C32 C31 C33 110.3(3) . . ?
C26 C31 C33 111.7(3) . . ?
C32 C31 H31A 107.7 . . ?
C26 C31 H31A 107.7 . . ?
C33 C31 H31A 107.7 . . ?
C31 C32 H32A 109.5 . . ?
C31 C32 H32B 109.5 . . ?
H32A C32 H32B 109.5 . . ?
C31 C32 H32C 109.5 . . ?
H32A C32 H32C 109.5 . . ?
H32B C32 H32C 109.5 . . ?
C31 C33 H33A 109.5 . . ?
C31 C33 H33B 109.5 . . ?
H33A C33 H33B 109.5 . . ?
C31 C33 H33C 109.5 . . ?
H33A C33 H33C 109.5 . . ?
H33B C33 H33C 109.5 . . ?
C30 C34 C35 112.9(2) . . ?
C30 C34 C36 110.1(2) . . ?
C35 C34 C36 109.2(2) . . ?
C30 C34 H34A 108.2 . . ?
C35 C34 H34A 108.2 . . ?
C36 C34 H34A 108.2 . . ?
C34 C35 H35A 109.5 . . ?
C34 C35 H35B 109.5 . . ?
H35A C35 H35B 109.5 . . ?
C34 C35 H35C 109.5 . . ?
H35A C35 H35C 109.5 . . ?
H35B C35 H35C 109.5 . . ?
C34 C36 H36A 109.5 . . ?
C34 C36 H36B 109.5 . . ?
H36A C36 H36B 109.5 . . ?
C34 C36 H36C 109.5 . . ?
H36A C36 H36C 109.5 . . ?
H36B C36 H36C 109.5 . . ?
O2 B1 O3 124.5(4) . . ?
O2 B1 O4 124.0(4) . . ?
O3 B1 O4 111.5(3) . . ?
C37 O3 B1 104.9(3) . . ?
C38 O4 B1 104.5(3) . . ?
O3 C37 C38 110.4(2) . . ?
O3 C37 C42 129.6(2) . . ?
C38 C37 C42 120.0 . . ?
O4 C38 C37 108.7(2) . . ?
O4 C38 C39 131.2(2) . . ?
C37 C38 C39 120.0 . . ?
C40 C39 C38 120.0 . . ?
C40 C39 H39A 120.0 . . ?
C38 C39 H39A 120.0 . . ?
C41 C40 C39 120.0 . . ?
C41 C40 H40A 120.0 . . ?
C39 C40 H40A 120.0 . . ?
C42 C41 C40 120.0 . . ?
C42 C41 H41A 120.0 . . ?
C40 C41 H41A 120.0 . . ?
C41 C42 C37 120.0 . . ?
C41 C42 H42A 120.0 . . ?
C37 C42 H42A 120.0 . . ?
O2 B1* O4* 129.8(12) . . ?
O2 B1* O3* 124.3(12) . . ?
O4* B1* O3* 105.9(5) . . ?
C37* O3* B1* 107.6(7) . . ?
C38* O4* B1* 106.7(7) . . ?
O3* C37* C38* 108.8(6) . . ?
O3* C37* C42* 131.2(5) . . ?
C38* C37* C42* 120.0 . . ?
O4* C38* C37* 111.0(6) . . ?
O4* C38* C39* 129.0(6) . . ?
C37* C38* C39* 120.0 . . ?
C40* C39* C38* 120.0 . . ?
C40* C39* H39B 120.0 . . ?
C38* C39* H39B 120.0 . . ?
C39* C40* C41* 120.0 . . ?
C39* C40* H40B 120.0 . . ?
C41* C40* H40B 120.0 . . ?
C40* C41* C42* 120.0 . . ?
C40* C41* H41B 120.0 . . ?
C42* C41* H41B 120.0 . . ?
C41* C42* C37* 120.0 . . ?
C41* C42* H42B 120.0 . . ?
C37* C42* H42B 120.0 . . ?

loop_
_geom_bond_atom_site_label_1
_geom_bond_atom_site_label_2
_geom_bond_distance
_geom_bond_site_symmetry_2
_geom_bond_publ_flag
Al1 O1 1.6783(7) . ?
Al1 O2 1.7324(18) . ?
Al1 N2 1.916(2) . ?
Al1 N1 1.921(2) . ?
O2 B1 1.309(4) . ?
O2 B1* 1.311(5) . ?
N1 C1 1.339(3) . ?
N1 C13 1.441(3) . ?
N2 C2 1.338(3) . ?
N2 C25 1.437(3) . ?
C1 C2 1.426(4) . ?
C1 C5 1.463(3) . ?
C2 C3 1.462(3) . ?
C3 C12 1.379(4) . ?
C3 C4 1.415(4) . ?
C4 C9 1.396(4) . ?
C4 C5 1.417(4) . ?
C5 C6 1.368(4) . ?
C6 C7 1.419(4) . ?
C6 H6A 0.9500 . ?
C7 C8 1.362(5) . ?
C7 H7A 0.9500 . ?
C8 C9 1.414(5) . ?
C8 H8A 0.9500 . ?
C9 C10 1.415(5) . ?
C10 C11 1.365(5) . ?
C10 H10A 0.9500 . ?
C11 C12 1.418(4) . ?
C11 H11A 0.9500 . ?
C12 H12A 0.9500 . ?
C13 C14 1.401(3) . ?
C13 C18 1.407(4) . ?
C14 C15 1.394(4) . ?
C14 C19 1.516(4) . ?
C15 C16 1.375(4) . ?
C15 H15A 0.9500 . ?
C16 C17 1.379(5) . ?
C16 H16A 0.9500 . ?
C17 C18 1.391(4) . ?
C17 H17A 0.9500 . ?
C18 C22 1.519(4) . ?
C19 C20 1.516(4) . ?
C19 C21 1.533(4) . ?
C19 H19A 1.0000 . ?
C20 H20A 0.9800 . ?
C20 H20B 0.9800 . ?
C20 H20C 0.9800 . ?
C21 H21A 0.9800 . ?
C21 H21B 0.9800 . ?
C21 H21C 0.9800 . ?
C22 C23 1.490(4) . ?
C22 C24 1.499(5) . ?
C22 H22A 1.0000 . ?
C23 H23A 0.9800 . ?
C23 H23B 0.9800 . ?
C23 H23C 0.9800 . ?
C24 H24A 0.9800 . ?
C24 H24B 0.9800 . ?
C24 H24C 0.9800 . ?
C25 C26 1.400(4) . ?
C25 C30 1.409(3) . ?
C26 C27 1.394(4) . ?
C26 C31 1.522(4) . ?
C27 C28 1.379(4) . ?
C27 H27A 0.9500 . ?
C28 C29 1.372(4) . ?
C28 H28A 0.9500 . ?
C29 C30 1.391(4) . ?
C29 H29A 0.9500 . ?
C30 C34 1.514(4) . ?
C31 C32 1.502(5) . ?
C31 C33 1.530(5) . ?
C31 H31A 1.0000 . ?
C32 H32A 0.9800 . ?
C32 H32B 0.9800 . ?
C32 H32C 0.9800 . ?
C33 H33A 0.9800 . ?
C33 H33B 0.9800 . ?
C33 H33C 0.9800 . ?
C34 C35 1.514(4) . ?
C34 C36 1.526(4) . ?
C34 H34A 1.0000 . ?
C35 H35A 0.9800 . ?
C35 H35B 0.9800 . ?
C35 H35C 0.9800 . ?
C36 H36A 0.9800 . ?
C36 H36B 0.9800 . ?
C36 H36C 0.9800 . ?
B1 O3 1.386(5) . ?
B1 O4 1.390(5) . ?
O3 C37 1.338(4) . ?
O4 C38 1.365(4) . ?
C37 C38 1.3900 . ?
C37 C42 1.3900 . ?
C38 C39 1.3900 . ?
C39 C40 1.3900 . ?
C39 H39A 0.9500 . ?
C40 C41 1.3900 . ?
C40 H40A 0.9500 . ?
C41 C42 1.3900 . ?
C41 H41A 0.9500 . ?
C42 H42A 0.9500 . ?
B1* O4* 1.439(16) . ?
B1* O3* 1.458(15) . ?
O3* C37* 1.352(9) . ?
O4* C38* 1.353(9) . ?
C37* C38* 1.3900 . ?
C37* C42* 1.3900 . ?
C38* C39* 1.3900 . ?
C39* C40* 1.3900 . ?
C39* H39B 0.9500 . ?
C40* C41* 1.3900 . ?
C40* H40B 0.9500 . ?
C41* C42* 1.3900 . ?
C41* H41B 0.9500 . ?
C42* H42B 0.9500 . ?
